data_7000242
loop_
_publ_author_name
'Pothiraja, Ramasamy'
'Milanov, Andrian'
'Parala, Harish'
'Winter, Manuela'
'Fischer, Roland A.'
'Devi, Anjana'

_publ_section_title
;
 Monomeric malonate precursors for the MOCVD of HfO2 and ZrO2 thin
 films
;
_journal_issue 4
_journal_name_full 'Dalton Transactions'
_journal_page_first 654
_journal_paper_doi 10.1039/b810528f
_journal_year 2009
_chemical_formula_sum 'C35 H52 Hf O16'
_chemical_formula_weight 907.26
_chemical_name_systematic
;
?
;
_space_group_IT_number 14
_symmetry_cell_setting monoclinic
_symmetry_space_group_name_Hall '-P 2ybc'
_symmetry_space_group_name_H-M 'P 1 21/c 1'
_atom_sites_solution_hydrogens geom
_atom_sites_solution_primary direct
_atom_sites_solution_secondary difmap
_audit_creation_method SHELXL-97
_cell_angle_alpha 90.00
_cell_angle_beta 117.421(4)
_cell_angle_gamma 90.00
_cell_formula_units_Z 4
_cell_length_a 15.3042(7)
_cell_length_b 18.4262(8)
_cell_length_c 15.8807(7)
_cell_measurement_reflns_used 2100
_cell_measurement_temperature 113(2)
_cell_measurement_theta_max 27.499
_cell_measurement_theta_min 2.565
_cell_volume 3975.2(3)
_computing_cell_refinement 'CrysAlis RED 1.171.13, Oxford Diffraction'
_computing_data_collection 'CrysAlis CCD 1.171.13, Oxford Diffraction'
_computing_data_reduction 'CrysAlis RED 1.171.13, Oxford Diffraction'
_computing_molecular_graphics SHELXL-97
_computing_publication_material SHELXL-97
_computing_structure_refinement 'SHELXL-97 (Sheldrick, 1997)'
_computing_structure_solution 'SHELXS-97 (Sheldrick, 1990)'
_diffrn_ambient_temperature 113(2)
_diffrn_measured_fraction_theta_full 0.998
_diffrn_measured_fraction_theta_max 0.998
_diffrn_measurement_device_type 'Sapphire2-CCD, Oxford Diffraction'
_diffrn_measurement_method '560 images at 1.0 deg. in \w and 15 sec.'
_diffrn_radiation_monochromator graphite
_diffrn_radiation_source 'Enhance (Mo) X-ray Source'
_diffrn_radiation_type MoK\a
_diffrn_radiation_wavelength 0.71073
_diffrn_reflns_av_R_equivalents 0.0342
_diffrn_reflns_av_sigmaI/netI 0.0258
_diffrn_reflns_limit_h_max 18
_diffrn_reflns_limit_h_min -18
_diffrn_reflns_limit_k_max 21
_diffrn_reflns_limit_k_min -21
_diffrn_reflns_limit_l_max 12
_diffrn_reflns_limit_l_min -18
_diffrn_reflns_number 32128
_diffrn_reflns_theta_full 25.00
_diffrn_reflns_theta_max 25.00
_diffrn_reflns_theta_min 2.88
_exptl_absorpt_coefficient_mu 2.692
_exptl_absorpt_correction_T_max 0.430
_exptl_absorpt_correction_T_min 0.350
_exptl_absorpt_correction_type empirical
_exptl_absorpt_process_details sadabs
_exptl_crystal_colour colourless
_exptl_crystal_density_diffrn 1.516
_exptl_crystal_density_method 'not measured'
_exptl_crystal_description prism
_exptl_crystal_F_000 1848
_exptl_crystal_size_max 0.52
_exptl_crystal_size_mid 0.33
_exptl_crystal_size_min 0.31
_refine_diff_density_max 3.003
_refine_diff_density_min -1.128
_refine_diff_density_rms 0.099
_refine_ls_extinction_method none
_refine_ls_goodness_of_fit_ref 1.078
_refine_ls_hydrogen_treatment constr
_refine_ls_matrix_type full
_refine_ls_number_parameters 469
_refine_ls_number_reflns 6982
_refine_ls_number_restraints 0
_refine_ls_restrained_S_all 1.078
_refine_ls_R_factor_all 0.0510
_refine_ls_R_factor_gt 0.0303
_refine_ls_shift/su_max 0.001
_refine_ls_shift/su_mean 0.000
_refine_ls_structure_factor_coef Fsqd
_refine_ls_weighting_details 'calc w=1/[\s^2^(Fo^2^)+(0.0203P)^2^+13.2862P] where P=(Fo^2^+2Fc^2^)/3'
_refine_ls_weighting_scheme calc
_refine_ls_wR_factor_gt 0.0620
_refine_ls_wR_factor_ref 0.0723
_reflns_number_gt 5379
_reflns_number_total 6982
_reflns_threshold_expression >2sigma(I)
_cod_data_source_file b810528f.txt
_cod_data_source_block cvd185
_cod_original_sg_symbol_H-M P2(1)/c
_cod_database_code 7000242

loop_
_symmetry_equiv_pos_as_xyz
'x, y, z'
'-x, y+1/2, -z+1/2'
'-x, -y, -z'
'x, -y-1/2, z-1/2'

loop_
_atom_site_label
_atom_site_type_symbol
_atom_site_fract_x
_atom_site_fract_y
_atom_site_fract_z
_atom_site_U_iso_or_equiv
_atom_site_adp_type
_atom_site_occupancy
_atom_site_symmetry_multiplicity
_atom_site_calc_flag
_atom_site_refinement_flags
_atom_site_disorder_assembly
_atom_site_disorder_group
Hf1 Hf 0.254718(13) 0.890089(9) 0.746876(13) 0.02340(6) Uani 1 1 d . . .
O31 O 0.2310(2) 0.98481(16) 0.8160(2) 0.0272(7) Uani 1 1 d . . .
O15 O 0.2615(2) 0.98077(16) 0.6624(2) 0.0267(7) Uani 1 1 d . . .
O25 O 0.1798(2) 0.79342(16) 0.6683(2) 0.0267(7) Uani 1 1 d . . .
O41 O 0.3438(2) 0.80048(16) 0.8367(2) 0.0285(7) Uani 1 1 d . . .
O11 O 0.3418(2) 0.85008(15) 0.6802(2) 0.0262(7) Uani 1 1 d . . .
O35 O 0.1837(2) 0.84823(16) 0.8259(2) 0.0281(7) Uani 1 1 d . . .
O45 O 0.3955(2) 0.93846(16) 0.8368(2) 0.0260(7) Uani 1 1 d . . .
O44 O 0.5550(2) 0.96378(17) 0.9216(2) 0.0323(7) Uani 1 1 d . . .
O14 O 0.3203(2) 1.06692(16) 0.6020(2) 0.0340(8) Uani 1 1 d . . .
C14 C 0.3203(3) 0.9980(2) 0.6301(3) 0.0272(10) Uani 1 1 d . . .
O21 O 0.1058(2) 0.92596(16) 0.6542(2) 0.0291(7) Uani 1 1 d . . .
O32 O 0.1621(3) 1.06777(18) 0.8696(3) 0.0419(9) Uani 1 1 d . . .
O12 O 0.4601(2) 0.84065(17) 0.6340(2) 0.0337(7) Uani 1 1 d . . .
O42 O 0.4692(2) 0.72373(17) 0.9166(2) 0.0359(8) Uani 1 1 d . . .
C32 C 0.1754(3) 0.9981(2) 0.8526(3) 0.0295(10) Uani 1 1 d . . .
O34 O 0.0991(2) 0.82811(19) 0.9070(3) 0.0419(9) Uani 1 1 d . . .
C22 C 0.0243(3) 0.8944(3) 0.6112(3) 0.0331(11) Uani 1 1 d . . .
C13 C 0.3865(3) 0.9527(2) 0.6191(3) 0.0323(11) Uani 1 1 d . . .
H2A H 0.4272 0.9707 0.5932 0.039 Uiso 1 1 calc R . .
C44 C 0.4814(3) 0.9153(2) 0.8872(3) 0.0267(10) Uani 1 1 d . . .
C34 C 0.1383(3) 0.8745(3) 0.8680(3) 0.0313(11) Uani 1 1 d . . .
C33 C 0.1256(3) 0.9476(3) 0.8799(3) 0.0340(11) Uani 1 1 d . . .
H8A H 0.0840 0.9628 0.9061 0.041 Uiso 1 1 calc R . .
C12 C 0.3925(3) 0.8808(2) 0.6462(3) 0.0270(10) Uani 1 1 d . . .
C43 C 0.5070(3) 0.8435(2) 0.9119(3) 0.0306(10) Uani 1 1 d . . .
H5A H 0.5743 0.8305 0.9475 0.037 Uiso 1 1 calc R . .
C42 C 0.4348(3) 0.7906(2) 0.8849(3) 0.0271(10) Uani 1 1 d . . .
O24 O 0.0687(2) 0.70400(17) 0.6090(2) 0.0377(8) Uani 1 1 d . . .
O22 O -0.0579(2) 0.93535(19) 0.5737(3) 0.0531(10) Uani 1 1 d . . .
C141 C 0.2603(3) 1.1187(2) 0.6204(3) 0.0323(10) Uani 1 1 d . . .
H31A H 0.2823 1.1227 0.6894 0.039 Uiso 1 1 calc R . .
H31B H 0.1904 1.1036 0.5887 0.039 Uiso 1 1 calc R . .
C441 C 0.5300(3) 1.0391(3) 0.8934(4) 0.0344(11) Uani 1 1 d . . .
H71A H 0.4808 1.0569 0.9127 0.041 Uiso 1 1 calc R . .
H71B H 0.5023 1.0441 0.8237 0.041 Uiso 1 1 calc R . .
C23 C 0.0100(3) 0.8201(3) 0.5972(4) 0.0380(12) Uani 1 1 d . . .
H11A H -0.0548 0.8006 0.5670 0.046 Uiso 1 1 calc R . .
C24 C 0.0905(3) 0.7748(2) 0.6273(3) 0.0300(10) Uani 1 1 d . . .
C421 C 0.4016(4) 0.6634(3) 0.8865(4) 0.0369(11) Uani 1 1 d . . .
H81A H 0.3335 0.6813 0.8639 0.044 Uiso 1 1 calc R . .
H81B H 0.4172 0.6303 0.9407 0.044 Uiso 1 1 calc R . .
C121 C 0.4804(4) 0.7689(3) 0.6760(4) 0.0373(12) Uani 1 1 d . . .
H41A H 0.4213 0.7377 0.6451 0.045 Uiso 1 1 calc R . .
H41B H 0.4995 0.7719 0.7446 0.045 Uiso 1 1 calc R . .
C122 C 0.5630(4) 0.7379(3) 0.6616(4) 0.0415(12) Uani 1 1 d . . .
H42A H 0.5792 0.6893 0.6897 0.062 Uiso 1 1 calc R . .
H42B H 0.6209 0.7693 0.6922 0.062 Uiso 1 1 calc R . .
H42C H 0.5429 0.7347 0.5936 0.062 Uiso 1 1 calc R . .
C241 C 0.1483(4) 0.6525(3) 0.6454(4) 0.0400(12) Uani 1 1 d . . .
H15A H 0.1880 0.6582 0.7149 0.048 Uiso 1 1 calc R . .
H15B H 0.1918 0.6599 0.6154 0.048 Uiso 1 1 calc R . .
C341 C 0.1106(4) 0.7509(3) 0.8954(4) 0.0430(13) Uani 1 1 d . . .
H12A H 0.1004 0.7415 0.8302 0.052 Uiso 1 1 calc R . .
H12B H 0.0600 0.7235 0.9047 0.052 Uiso 1 1 calc R . .
C442 C 0.6239(4) 1.0812(3) 0.9426(4) 0.0402(12) Uani 1 1 d . . .
H72A H 0.6109 1.1326 0.9259 0.060 Uiso 1 1 calc R . .
H72B H 0.6717 1.0629 0.9229 0.060 Uiso 1 1 calc R . .
H72C H 0.6504 1.0755 1.0114 0.060 Uiso 1 1 calc R . .
C321 C 0.2096(5) 1.1222(3) 0.8393(5) 0.0547(16) Uani 1 1 d . . .
H11B H 0.1917 1.1152 0.7715 0.066 Uiso 1 1 calc R . .
H11C H 0.2820 1.1182 0.8768 0.066 Uiso 1 1 calc R . .
C342 C 0.2111(4) 0.7249(3) 0.9653(4) 0.0474(14) Uani 1 1 d . . .
H12C H 0.2169 0.6729 0.9560 0.071 Uiso 1 1 calc R . .
H12D H 0.2208 0.7334 1.0300 0.071 Uiso 1 1 calc R . .
H12E H 0.2612 0.7515 0.9556 0.071 Uiso 1 1 calc R . .
C221 C -0.0489(4) 1.0139(3) 0.5856(5) 0.0607(18) Uani 1 1 d . . .
H16A H 0.0208 1.0285 0.6101 0.073 Uiso 1 1 calc R . .
H16B H -0.0879 1.0382 0.5238 0.073 Uiso 1 1 calc R . .
C142 C 0.2730(4) 1.1901(3) 0.5811(4) 0.0463(13) Uani 1 1 d . . .
H32A H 0.2333 1.2274 0.5916 0.069 Uiso 1 1 calc R . .
H32B H 0.2514 1.1852 0.5129 0.069 Uiso 1 1 calc R . .
H32C H 0.3425 1.2043 0.6132 0.069 Uiso 1 1 calc R . .
C242 C 0.1025(4) 0.5782(3) 0.6222(4) 0.0475(14) Uani 1 1 d . . .
H15C H 0.1544 0.5413 0.6460 0.071 Uiso 1 1 calc R . .
H15D H 0.0637 0.5732 0.5533 0.071 Uiso 1 1 calc R . .
H15E H 0.0596 0.5717 0.6521 0.071 Uiso 1 1 calc R . .
C422 C 0.4093(4) 0.6234(3) 0.8087(4) 0.0566(16) Uani 1 1 d . . .
H82A H 0.3637 0.5822 0.7888 0.085 Uiso 1 1 calc R . .
H82B H 0.4768 0.6056 0.8314 0.085 Uiso 1 1 calc R . .
H82C H 0.3926 0.6561 0.7548 0.085 Uiso 1 1 calc R . .
C222 C -0.0842(7) 1.0346(4) 0.6507(6) 0.091(3) Uani 1 1 d . . .
H16C H -0.0790 1.0874 0.6593 0.136 Uiso 1 1 calc R . .
H16D H -0.0448 1.0108 0.7119 0.136 Uiso 1 1 calc R . .
H16E H -0.1532 1.0200 0.6259 0.136 Uiso 1 1 calc R . .
C93 C 0.6814(4) 0.9225(3) 0.7812(4) 0.0414(12) Uani 1 1 d . . .
H99A H 0.6164 0.9402 0.7603 0.050 Uiso 1 1 calc R . .
C94 C 0.7379(4) 0.9083(3) 0.8756(4) 0.0449(13) Uani 1 1 d . . .
H99B H 0.7120 0.9162 0.9188 0.054 Uiso 1 1 calc R . .
C92 C 0.7152(4) 0.9122(3) 0.7150(5) 0.0510(15) Uani 1 1 d . . .
C91 C 0.6503(5) 0.9275(4) 0.6111(5) 0.074(2) Uani 1 1 d . . .
H99C H 0.5867 0.9463 0.6022 0.111 Uiso 1 1 calc R . .
H99D H 0.6401 0.8827 0.5747 0.111 Uiso 1 1 calc R . .
H99E H 0.6821 0.9637 0.5891 0.111 Uiso 1 1 calc R . .
C95 C 0.8324(4) 0.8824(3) 0.9080(5) 0.0544(15) Uani 1 1 d . . .
H99F H 0.8723 0.8730 0.9736 0.065 Uiso 1 1 calc R . .
C97 C 0.8104(5) 0.8851(3) 0.7488(6) 0.0639(19) Uani 1 1 d . . .
H99G H 0.8363 0.8766 0.7056 0.077 Uiso 1 1 calc R . .
C96 C 0.8678(4) 0.8704(3) 0.8442(6) 0.069(2) Uani 1 1 d . . .
H99H H 0.9325 0.8518 0.8656 0.083 Uiso 1 1 calc R . .
C322 C 0.1769(7) 1.1929(4) 0.8535(8) 0.114(4) Uani 1 1 d . . .
H11D H 0.2093 1.2308 0.8345 0.172 Uiso 1 1 calc R . .
H11E H 0.1941 1.1990 0.9206 0.172 Uiso 1 1 calc R . .
H11F H 0.1054 1.1967 0.8150 0.172 Uiso 1 1 calc R . .

loop_
_atom_site_aniso_label
_atom_site_aniso_U_11
_atom_site_aniso_U_22
_atom_site_aniso_U_33
_atom_site_aniso_U_23
_atom_site_aniso_U_13
_atom_site_aniso_U_12
Hf1 0.02158(10) 0.01862(9) 0.02632(10) 0.00054(9) 0.00788(7) -0.00055(8)
O31 0.0280(16) 0.0230(16) 0.0320(17) -0.0036(13) 0.0150(15) -0.0015(13)
O15 0.0254(16) 0.0242(17) 0.0305(17) 0.0030(13) 0.0129(14) 0.0029(13)
O25 0.0255(16) 0.0234(16) 0.0293(17) -0.0018(13) 0.0110(14) -0.0019(13)
O41 0.0261(17) 0.0232(16) 0.0344(18) 0.0040(14) 0.0125(15) -0.0001(13)
O11 0.0293(16) 0.0211(16) 0.0299(17) -0.0020(13) 0.0151(14) -0.0019(13)
O35 0.0285(16) 0.0249(17) 0.0321(18) 0.0019(13) 0.0151(15) 0.0018(13)
O45 0.0217(15) 0.0236(16) 0.0280(17) -0.0001(13) 0.0076(14) 0.0011(12)
O44 0.0241(16) 0.0281(18) 0.0382(19) -0.0013(15) 0.0088(15) -0.0029(13)
O14 0.0389(18) 0.0239(18) 0.047(2) 0.0082(15) 0.0261(17) 0.0051(14)
C14 0.026(2) 0.027(2) 0.026(2) 0.0021(19) 0.010(2) -0.0024(19)
O21 0.0197(15) 0.0261(17) 0.0334(18) 0.0022(14) 0.0052(14) -0.0021(13)
O32 0.050(2) 0.0260(19) 0.063(2) 0.0008(16) 0.038(2) 0.0053(16)
O12 0.0370(18) 0.0255(17) 0.047(2) 0.0043(15) 0.0263(16) 0.0053(14)
O42 0.0318(18) 0.0233(18) 0.045(2) 0.0061(15) 0.0117(16) 0.0053(14)
C32 0.027(2) 0.029(3) 0.029(3) 0.002(2) 0.011(2) 0.0061(19)
O34 0.0412(19) 0.037(2) 0.060(2) 0.0143(18) 0.0347(19) 0.0085(16)
C22 0.022(2) 0.036(3) 0.035(3) 0.003(2) 0.008(2) 0.001(2)
C13 0.034(3) 0.029(3) 0.041(3) 0.009(2) 0.024(2) 0.002(2)
C44 0.025(2) 0.030(2) 0.027(2) -0.0020(19) 0.013(2) -0.0016(19)
C34 0.021(2) 0.037(3) 0.034(3) 0.009(2) 0.011(2) 0.0042(19)
C33 0.031(3) 0.034(3) 0.044(3) 0.006(2) 0.023(2) 0.008(2)
C12 0.024(2) 0.030(3) 0.028(2) -0.002(2) 0.012(2) 0.0015(19)
C43 0.023(2) 0.029(3) 0.035(3) 0.002(2) 0.009(2) 0.0025(19)
C42 0.031(2) 0.026(2) 0.028(2) 0.0056(19) 0.016(2) 0.0069(19)
O24 0.0308(18) 0.0240(18) 0.054(2) -0.0060(16) 0.0154(17) -0.0060(14)
O22 0.0245(18) 0.033(2) 0.082(3) -0.003(2) 0.0082(19) 0.0023(15)
C141 0.032(2) 0.027(3) 0.040(3) -0.001(2) 0.017(2) 0.001(2)
C441 0.031(2) 0.029(3) 0.039(3) 0.001(2) 0.012(2) -0.003(2)
C23 0.022(2) 0.029(3) 0.053(3) -0.007(2) 0.008(2) -0.008(2)
C24 0.030(3) 0.026(3) 0.036(3) -0.005(2) 0.017(2) -0.008(2)
C421 0.040(3) 0.025(3) 0.047(3) 0.006(2) 0.021(3) 0.001(2)
C121 0.039(3) 0.025(3) 0.051(3) 0.001(2) 0.023(3) 0.004(2)
C122 0.039(3) 0.041(3) 0.044(3) 0.000(2) 0.018(3) 0.009(2)
C241 0.038(3) 0.025(3) 0.056(3) -0.001(2) 0.022(3) 0.002(2)
C341 0.044(3) 0.032(3) 0.062(4) 0.009(3) 0.032(3) 0.000(2)
C442 0.034(3) 0.030(3) 0.049(3) 0.004(2) 0.013(2) -0.005(2)
C321 0.066(4) 0.030(3) 0.090(5) 0.001(3) 0.054(4) 0.000(3)
C342 0.057(3) 0.045(3) 0.050(3) 0.015(3) 0.033(3) 0.016(3)
C221 0.037(3) 0.039(3) 0.097(5) 0.008(3) 0.022(3) 0.010(3)
C142 0.051(3) 0.027(3) 0.061(4) 0.008(2) 0.027(3) 0.004(2)
C242 0.055(3) 0.026(3) 0.061(4) 0.000(3) 0.027(3) -0.001(2)
C422 0.058(4) 0.048(4) 0.070(4) -0.019(3) 0.036(3) -0.010(3)
C222 0.148(8) 0.046(4) 0.110(6) -0.002(4) 0.088(6) -0.005(5)
C93 0.034(3) 0.036(3) 0.053(3) 0.000(2) 0.019(3) 0.002(2)
C94 0.040(3) 0.034(3) 0.062(4) 0.000(3) 0.024(3) -0.004(2)
C92 0.054(3) 0.040(3) 0.074(4) -0.019(3) 0.042(3) -0.017(3)
C91 0.080(5) 0.087(5) 0.072(5) -0.015(4) 0.049(4) -0.023(4)
C95 0.035(3) 0.037(3) 0.085(5) 0.010(3) 0.022(3) 0.000(2)
C97 0.064(4) 0.040(3) 0.118(6) -0.022(4) 0.067(5) -0.013(3)
C96 0.032(3) 0.039(4) 0.136(7) 0.000(4) 0.038(4) 0.002(3)
C322 0.158(9) 0.039(4) 0.208(11) 0.003(5) 0.137(9) 0.004(5)

loop_
_atom_type_symbol
_atom_type_description
_atom_type_scat_dispersion_real
_atom_type_scat_dispersion_imag
_atom_type_scat_source
C C 0.0033 0.0016 'International Tables Vol C Tables 4.2.6.8 and 6.1.1.4'
H H 0.0000 0.0000 'International Tables Vol C Tables 4.2.6.8 and 6.1.1.4'
O O 0.0106 0.0060 'International Tables Vol C Tables 4.2.6.8 and 6.1.1.4'
Hf Hf -0.5830 6.1852 'International Tables Vol C Tables 4.2.6.8 and 6.1.1.4'

loop_
_geom_angle_atom_site_label_1
_geom_angle_atom_site_label_2
_geom_angle_atom_site_label_3
_geom_angle
_geom_angle_site_symmetry_1
_geom_angle_site_symmetry_3
_geom_angle_publ_flag
O35 Hf1 O45 112.44(11) . . ?
O35 Hf1 O21 81.34(11) . . ?
O45 Hf1 O21 137.81(11) . . ?
O35 Hf1 O25 76.47(11) . . ?
O45 Hf1 O25 145.26(11) . . ?
O21 Hf1 O25 75.44(11) . . ?
O35 Hf1 O15 144.86(11) . . ?
O45 Hf1 O15 76.93(11) . . ?
O21 Hf1 O15 71.44(11) . . ?
O25 Hf1 O15 115.94(11) . . ?
O35 Hf1 O11 138.67(10) . . ?
O45 Hf1 O11 79.25(11) . . ?
O21 Hf1 O11 117.42(11) . . ?
O25 Hf1 O11 73.90(11) . . ?
O15 Hf1 O11 75.28(11) . . ?
O35 Hf1 O31 75.31(11) . . ?
O45 Hf1 O31 71.48(11) . . ?
O21 Hf1 O31 74.38(11) . . ?
O25 Hf1 O31 141.15(11) . . ?
O15 Hf1 O31 76.25(11) . . ?
O11 Hf1 O31 142.88(11) . . ?
O35 Hf1 O41 71.33(11) . . ?
O45 Hf1 O41 75.44(11) . . ?
O21 Hf1 O41 144.38(11) . . ?
O25 Hf1 O41 76.27(11) . . ?
O15 Hf1 O41 141.82(11) . . ?
O11 Hf1 O41 74.09(11) . . ?
O31 Hf1 O41 118.17(11) . . ?
C32 O31 Hf1 134.0(3) . . ?
C14 O15 Hf1 133.5(3) . . ?
C24 O25 Hf1 132.8(3) . . ?
C42 O41 Hf1 133.4(3) . . ?
C12 O11 Hf1 133.5(3) . . ?
C34 O35 Hf1 136.3(3) . . ?
C44 O45 Hf1 135.6(3) . . ?
C44 O44 C441 117.2(3) . . ?
C14 O14 C141 117.3(3) . . ?
O15 C14 O14 118.8(4) . . ?
O15 C14 C13 126.7(4) . . ?
O14 C14 C13 114.5(4) . . ?
C22 O21 Hf1 134.3(3) . . ?
C32 O32 C321 116.7(4) . . ?
C12 O12 C121 116.7(3) . . ?
C42 O42 C421 119.0(4) . . ?
O31 C32 O32 118.4(4) . . ?
O31 C32 C33 126.7(4) . . ?
O32 C32 C33 114.9(4) . . ?
C34 O34 C341 117.2(4) . . ?
O21 C22 O22 118.2(4) . . ?
O21 C22 C23 126.0(4) . . ?
O22 C22 C23 115.7(4) . . ?
C12 C13 C14 119.1(4) . . ?
C12 C13 H2A 120.5 . . ?
C14 C13 H2A 120.5 . . ?
O45 C44 O44 118.0(4) . . ?
O45 C44 C43 125.5(4) . . ?
O44 C44 C43 116.5(4) . . ?
O35 C34 O34 118.1(4) . . ?
O35 C34 C33 126.2(4) . . ?
O34 C34 C33 115.7(4) . . ?
C34 C33 C32 118.5(4) . . ?
C34 C33 H8A 120.8 . . ?
C32 C33 H8A 120.8 . . ?
O11 C12 O12 118.3(4) . . ?
O11 C12 C13 126.6(4) . . ?
O12 C12 C13 115.1(4) . . ?
C44 C43 C42 120.2(4) . . ?
C44 C43 H5A 119.9 . . ?
C42 C43 H5A 119.9 . . ?
O41 C42 O42 119.7(4) . . ?
O41 C42 C43 126.1(4) . . ?
O42 C42 C43 114.2(4) . . ?
C24 O24 C241 118.2(4) . . ?
C22 O22 C221 119.0(4) . . ?
O14 C141 C142 106.2(4) . . ?
O14 C141 H31A 110.5 . . ?
C142 C141 H31A 110.5 . . ?
O14 C141 H31B 110.5 . . ?
C142 C141 H31B 110.5 . . ?
H31A C141 H31B 108.7 . . ?
O44 C441 C442 106.3(4) . . ?
O44 C441 H71A 110.5 . . ?
C442 C441 H71A 110.5 . . ?
O44 C441 H71B 110.5 . . ?
C442 C441 H71B 110.5 . . ?
H71A C441 H71B 108.7 . . ?
C24 C23 C22 119.4(4) . . ?
C24 C23 H11A 120.3 . . ?
C22 C23 H11A 120.3 . . ?
O25 C24 O24 118.6(4) . . ?
O25 C24 C23 126.7(4) . . ?
O24 C24 C23 114.8(4) . . ?
O42 C421 C422 109.7(4) . . ?
O42 C421 H81A 109.7 . . ?
C422 C421 H81A 109.7 . . ?
O42 C421 H81B 109.7 . . ?
C422 C421 H81B 109.7 . . ?
H81A C421 H81B 108.2 . . ?
O12 C121 C122 107.2(4) . . ?
O12 C121 H41A 110.3 . . ?
C122 C121 H41A 110.3 . . ?
O12 C121 H41B 110.3 . . ?
C122 C121 H41B 110.3 . . ?
H41A C121 H41B 108.5 . . ?
C121 C122 H42A 109.5 . . ?
C121 C122 H42B 109.5 . . ?
H42A C122 H42B 109.5 . . ?
C121 C122 H42C 109.5 . . ?
H42A C122 H42C 109.5 . . ?
H42B C122 H42C 109.5 . . ?
O24 C241 C242 106.8(4) . . ?
O24 C241 H15A 110.4 . . ?
C242 C241 H15A 110.4 . . ?
O24 C241 H15B 110.4 . . ?
C242 C241 H15B 110.4 . . ?
H15A C241 H15B 108.6 . . ?
O34 C341 C342 111.1(4) . . ?
O34 C341 H12A 109.4 . . ?
C342 C341 H12A 109.4 . . ?
O34 C341 H12B 109.4 . . ?
C342 C341 H12B 109.4 . . ?
H12A C341 H12B 108.0 . . ?
C441 C442 H72A 109.5 . . ?
C441 C442 H72B 109.5 . . ?
H72A C442 H72B 109.5 . . ?
C441 C442 H72C 109.5 . . ?
H72A C442 H72C 109.5 . . ?
H72B C442 H72C 109.5 . . ?
O32 C321 C322 108.1(5) . . ?
O32 C321 H11B 110.1 . . ?
C322 C321 H11B 110.1 . . ?
O32 C321 H11C 110.1 . . ?
C322 C321 H11C 110.1 . . ?
H11B C321 H11C 108.4 . . ?
C341 C342 H12C 109.5 . . ?
C341 C342 H12D 109.5 . . ?
H12C C342 H12D 109.5 . . ?
C341 C342 H12E 109.5 . . ?
H12C C342 H12E 109.5 . . ?
H12D C342 H12E 109.5 . . ?
C222 C221 O22 108.4(5) . . ?
C222 C221 H16A 110.0 . . ?
O22 C221 H16A 110.0 . . ?
C222 C221 H16B 110.0 . . ?
O22 C221 H16B 110.0 . . ?
H16A C221 H16B 108.4 . . ?
C141 C142 H32A 109.5 . . ?
C141 C142 H32B 109.5 . . ?
H32A C142 H32B 109.5 . . ?
C141 C142 H32C 109.5 . . ?
H32A C142 H32C 109.5 . . ?
H32B C142 H32C 109.5 . . ?
C241 C242 H15C 109.5 . . ?
C241 C242 H15D 109.5 . . ?
H15C C242 H15D 109.5 . . ?
C241 C242 H15E 109.5 . . ?
H15C C242 H15E 109.5 . . ?
H15D C242 H15E 109.5 . . ?
C421 C422 H82A 109.5 . . ?
C421 C422 H82B 109.5 . . ?
H82A C422 H82B 109.5 . . ?
C421 C422 H82C 109.5 . . ?
H82A C422 H82C 109.5 . . ?
H82B C422 H82C 109.5 . . ?
C221 C222 H16C 109.5 . . ?
C221 C222 H16D 109.5 . . ?
H16C C222 H16D 109.5 . . ?
C221 C222 H16E 109.5 . . ?
H16C C222 H16E 109.5 . . ?
H16D C222 H16E 109.5 . . ?
C94 C93 C92 122.6(5) . . ?
C94 C93 H99A 118.7 . . ?
C92 C93 H99A 118.7 . . ?
C93 C94 C95 120.1(6) . . ?
C93 C94 H99B 120.0 . . ?
C95 C94 H99B 120.0 . . ?
C93 C92 C97 116.6(6) . . ?
C93 C92 C91 121.2(5) . . ?
C97 C92 C91 122.2(6) . . ?
C92 C91 H99C 109.5 . . ?
C92 C91 H99D 109.5 . . ?
H99C C91 H99D 109.5 . . ?
C92 C91 H99E 109.5 . . ?
H99C C91 H99E 109.5 . . ?
H99D C91 H99E 109.5 . . ?
C96 C95 C94 118.9(6) . . ?
C96 C95 H99F 120.5 . . ?
C94 C95 H99F 120.5 . . ?
C96 C97 C92 121.0(6) . . ?
C96 C97 H99G 119.5 . . ?
C92 C97 H99G 119.5 . . ?
C95 C96 C97 120.7(5) . . ?
C95 C96 H99H 119.6 . . ?
C97 C96 H99H 119.6 . . ?
C321 C322 H11D 109.5 . . ?
C321 C322 H11E 109.5 . . ?
H11D C322 H11E 109.5 . . ?
C321 C322 H11F 109.5 . . ?
H11D C322 H11F 109.5 . . ?
H11E C322 H11F 109.5 . . ?

loop_
_geom_bond_atom_site_label_1
_geom_bond_atom_site_label_2
_geom_bond_distance
_geom_bond_site_symmetry_2
_geom_bond_publ_flag
Hf1 O35 2.146(3) . ?
Hf1 O45 2.154(3) . ?
Hf1 O21 2.170(3) . ?
Hf1 O25 2.174(3) . ?
Hf1 O15 2.176(3) . ?
Hf1 O11 2.178(3) . ?
Hf1 O31 2.180(3) . ?
Hf1 O41 2.197(3) . ?
O31 C32 1.256(5) . ?
O15 C14 1.264(5) . ?
O25 C24 1.260(5) . ?
O41 C42 1.256(5) . ?
O11 C12 1.265(5) . ?
O35 C34 1.262(5) . ?
O45 C44 1.258(5) . ?
O44 C44 1.342(5) . ?
O44 C441 1.455(5) . ?
O14 C14 1.346(5) . ?
O14 C141 1.444(5) . ?
C14 C13 1.386(6) . ?
O21 C22 1.255(5) . ?
O32 C32 1.346(5) . ?
O32 C321 1.445(6) . ?
O12 C12 1.356(5) . ?
O12 C121 1.450(5) . ?
O42 C42 1.343(5) . ?
O42 C421 1.443(6) . ?
C32 C33 1.393(6) . ?
O34 C34 1.347(5) . ?
O34 C341 1.456(6) . ?
C22 O22 1.348(5) . ?
C22 C23 1.388(7) . ?
C13 C12 1.382(6) . ?
C13 H2A 0.9500 . ?
C44 C43 1.384(6) . ?
C34 C33 1.386(7) . ?
C33 H8A 0.9500 . ?
C43 C42 1.386(6) . ?
C43 H5A 0.9500 . ?
O24 C24 1.345(5) . ?
O24 C241 1.440(6) . ?
O22 C221 1.458(7) . ?
C141 C142 1.507(6) . ?
C141 H31A 0.9900 . ?
C141 H31B 0.9900 . ?
C441 C442 1.497(6) . ?
C441 H71A 0.9900 . ?
C441 H71B 0.9900 . ?
C23 C24 1.379(7) . ?
C23 H11A 0.9500 . ?
C421 C422 1.488(7) . ?
C421 H81A 0.9900 . ?
C421 H81B 0.9900 . ?
C121 C122 1.497(6) . ?
C121 H41A 0.9900 . ?
C121 H41B 0.9900 . ?
C122 H42A 0.9800 . ?
C122 H42B 0.9800 . ?
C122 H42C 0.9800 . ?
C241 C242 1.504(7) . ?
C241 H15A 0.9900 . ?
C241 H15B 0.9900 . ?
C341 C342 1.501(7) . ?
C341 H12A 0.9900 . ?
C341 H12B 0.9900 . ?
C442 H72A 0.9800 . ?
C442 H72B 0.9800 . ?
C442 H72C 0.9800 . ?
C321 C322 1.449(8) . ?
C321 H11B 0.9900 . ?
C321 H11C 0.9900 . ?
C342 H12C 0.9800 . ?
C342 H12D 0.9800 . ?
C342 H12E 0.9800 . ?
C221 C222 1.423(9) . ?
C221 H16A 0.9900 . ?
C221 H16B 0.9900 . ?
C142 H32A 0.9800 . ?
C142 H32B 0.9800 . ?
C142 H32C 0.9800 . ?
C242 H15C 0.9800 . ?
C242 H15D 0.9800 . ?
C242 H15E 0.9800 . ?
C422 H82A 0.9800 . ?
C422 H82B 0.9800 . ?
C422 H82C 0.9800 . ?
C222 H16C 0.9800 . ?
C222 H16D 0.9800 . ?
C222 H16E 0.9800 . ?
C93 C94 1.368(8) . ?
C93 C92 1.380(7) . ?
C93 H99A 0.9500 . ?
C94 C95 1.377(7) . ?
C94 H99B 0.9500 . ?
C92 C97 1.393(9) . ?
C92 C91 1.510(9) . ?
C91 H99C 0.9800 . ?
C91 H99D 0.9800 . ?
C91 H99E 0.9800 . ?
C95 C96 1.370(9) . ?
C95 H99F 0.9500 . ?
C97 C96 1.384(10) . ?
C97 H99G 0.9500 . ?
C96 H99H 0.9500 . ?
C322 H11D 0.9800 . ?
C322 H11E 0.9800 . ?
C322 H11F 0.9800 . ?

loop_
_geom_torsion_atom_site_label_1
_geom_torsion_atom_site_label_2
_geom_torsion_atom_site_label_3
_geom_torsion_atom_site_label_4
_geom_torsion
_geom_torsion_site_symmetry_1
_geom_torsion_site_symmetry_2
_geom_torsion_site_symmetry_3
_geom_torsion_site_symmetry_4
_geom_torsion_publ_flag
O35 Hf1 O31 C32 -19.0(4) . . . . ?
O45 Hf1 O31 C32 -139.3(4) . . . . ?
O21 Hf1 O31 C32 65.9(4) . . . . ?
O25 Hf1 O31 C32 25.7(5) . . . . ?
O15 Hf1 O31 C32 140.1(4) . . . . ?
O11 Hf1 O31 C32 -179.1(4) . . . . ?
O41 Hf1 O31 C32 -78.0(4) . . . . ?
O35 Hf1 O15 C14 169.9(3) . . . . ?
O45 Hf1 O15 C14 59.3(4) . . . . ?
O21 Hf1 O15 C14 -149.0(4) . . . . ?
O25 Hf1 O15 C14 -86.3(4) . . . . ?
O11 Hf1 O15 C14 -22.8(4) . . . . ?
O31 Hf1 O15 C14 133.1(4) . . . . ?
O41 Hf1 O15 C14 14.8(5) . . . . ?
O35 Hf1 O25 C24 59.9(4) . . . . ?
O45 Hf1 O25 C24 169.9(4) . . . . ?
O21 Hf1 O25 C24 -24.5(4) . . . . ?
O15 Hf1 O25 C24 -85.0(4) . . . . ?
O11 Hf1 O25 C24 -149.2(4) . . . . ?
O31 Hf1 O25 C24 15.5(5) . . . . ?
O41 Hf1 O25 C24 133.7(4) . . . . ?
O35 Hf1 O41 C42 -140.3(4) . . . . ?
O45 Hf1 O41 C42 -20.0(4) . . . . ?
O21 Hf1 O41 C42 177.9(3) . . . . ?
O25 Hf1 O41 C42 139.6(4) . . . . ?
O15 Hf1 O41 C42 24.9(5) . . . . ?
O11 Hf1 O41 C42 62.7(4) . . . . ?
O31 Hf1 O41 C42 -79.2(4) . . . . ?
O35 Hf1 O11 C12 -168.1(3) . . . . ?
O45 Hf1 O11 C12 -56.2(4) . . . . ?
O21 Hf1 O11 C12 82.5(4) . . . . ?
O25 Hf1 O11 C12 146.1(4) . . . . ?
O15 Hf1 O11 C12 23.0(4) . . . . ?
O31 Hf1 O11 C12 -18.1(5) . . . . ?
O41 Hf1 O11 C12 -134.0(4) . . . . ?
O45 Hf1 O35 C34 75.6(4) . . . . ?
O21 Hf1 O35 C34 -62.9(4) . . . . ?
O25 Hf1 O35 C34 -139.9(4) . . . . ?
O15 Hf1 O35 C34 -23.8(5) . . . . ?
O11 Hf1 O35 C34 175.0(4) . . . . ?
O31 Hf1 O35 C34 13.2(4) . . . . ?
O41 Hf1 O35 C34 140.3(4) . . . . ?
O35 Hf1 O45 C44 80.7(4) . . . . ?
O21 Hf1 O45 C44 -177.0(4) . . . . ?
O25 Hf1 O45 C44 -18.0(5) . . . . ?
O15 Hf1 O45 C44 -134.9(4) . . . . ?
O11 Hf1 O45 C44 -57.7(4) . . . . ?
O31 Hf1 O45 C44 145.4(4) . . . . ?
O41 Hf1 O45 C44 18.4(4) . . . . ?
Hf1 O15 C14 O14 -162.3(3) . . . . ?
Hf1 O15 C14 C13 18.3(7) . . . . ?
C141 O14 C14 O15 6.6(6) . . . . ?
C141 O14 C14 C13 -173.9(4) . . . . ?
O35 Hf1 O21 C22 -56.9(4) . . . . ?
O45 Hf1 O21 C22 -170.9(4) . . . . ?
O25 Hf1 O21 C22 21.3(4) . . . . ?
O15 Hf1 O21 C22 145.6(4) . . . . ?
O11 Hf1 O21 C22 84.0(4) . . . . ?
O31 Hf1 O21 C22 -134.0(4) . . . . ?
O41 Hf1 O21 C22 -17.1(5) . . . . ?
Hf1 O31 C32 O32 -164.5(3) . . . . ?
Hf1 O31 C32 C33 16.7(7) . . . . ?
C321 O32 C32 O31 3.2(7) . . . . ?
C321 O32 C32 C33 -177.9(5) . . . . ?
Hf1 O21 C22 O22 167.4(3) . . . . ?
Hf1 O21 C22 C23 -13.4(8) . . . . ?
O15 C14 C13 C12 -0.8(8) . . . . ?
O14 C14 C13 C12 179.8(4) . . . . ?
Hf1 O45 C44 O44 168.9(3) . . . . ?
Hf1 O45 C44 C43 -12.1(7) . . . . ?
C441 O44 C44 O45 -3.3(6) . . . . ?
C441 O44 C44 C43 177.6(4) . . . . ?
Hf1 O35 C34 O34 176.8(3) . . . . ?
Hf1 O35 C34 C33 -4.4(7) . . . . ?
C341 O34 C34 O35 -1.4(6) . . . . ?
C341 O34 C34 C33 179.7(4) . . . . ?
O35 C34 C33 C32 -7.3(8) . . . . ?
O34 C34 C33 C32 171.5(4) . . . . ?
O31 C32 C33 C34 1.2(8) . . . . ?
O32 C32 C33 C34 -177.7(4) . . . . ?
Hf1 O11 C12 O12 161.5(3) . . . . ?
Hf1 O11 C12 C13 -18.6(7) . . . . ?
C121 O12 C12 O11 -10.3(6) . . . . ?
C121 O12 C12 C13 169.9(4) . . . . ?
C14 C13 C12 O11 1.0(7) . . . . ?
C14 C13 C12 O12 -179.2(4) . . . . ?
O45 C44 C43 C42 -3.4(7) . . . . ?
O44 C44 C43 C42 175.6(4) . . . . ?
Hf1 O41 C42 O42 -165.6(3) . . . . ?
Hf1 O41 C42 C43 15.9(7) . . . . ?
C421 O42 C42 O41 6.3(6) . . . . ?
C421 O42 C42 C43 -175.0(4) . . . . ?
C44 C43 C42 O41 1.2(7) . . . . ?
C44 C43 C42 O42 -177.4(4) . . . . ?
O21 C22 O22 C221 -0.8(7) . . . . ?
C23 C22 O22 C221 179.9(5) . . . . ?
C14 O14 C141 C142 -179.3(4) . . . . ?
C44 O44 C441 C442 178.8(4) . . . . ?
O21 C22 C23 C24 -3.9(8) . . . . ?
O22 C22 C23 C24 175.3(5) . . . . ?
Hf1 O25 C24 O24 -160.3(3) . . . . ?
Hf1 O25 C24 C23 20.5(7) . . . . ?
C241 O24 C24 O25 6.0(6) . . . . ?
C241 O24 C24 C23 -174.7(4) . . . . ?
C22 C23 C24 O25 0.3(8) . . . . ?
C22 C23 C24 O24 -179.0(4) . . . . ?
C42 O42 C421 C422 100.2(5) . . . . ?
C12 O12 C121 C122 -174.7(4) . . . . ?
C24 O24 C241 C242 175.0(4) . . . . ?
C34 O34 C341 C342 80.0(5) . . . . ?
C32 O32 C321 C322 173.3(6) . . . . ?
C22 O22 C221 C222 -108.6(6) . . . . ?
C92 C93 C94 C95 -0.2(8) . . . . ?
C94 C93 C92 C97 1.0(8) . . . . ?
C94 C93 C92 C91 179.2(5) . . . . ?
C93 C94 C95 C96 -0.8(8) . . . . ?
C93 C92 C97 C96 -0.8(8) . . . . ?
C91 C92 C97 C96 -179.0(6) . . . . ?
C94 C95 C96 C97 1.0(9) . . . . ?
C92 C97 C96 C95 -0.2(9) . . . . ?
